data_1553375
loop_
_publ_author_name
'Huang, Guang-Hui'
'Hu, Zhu'
'Lei, Chun'
'Wang, Pei-Pei'
'Yang, Jing'
'Li, Jing-Ya'
'Li, Jia'
'Hou, Ai-Jun'

_publ_section_title
;
 Enantiomeric Pairs of Meroterpenoids with Diverse Heterocyclic Systems
 from Rhododendron nyingchiense.
;
_journal_issue 8
_journal_name_full 'Journal of natural products'
_journal_page_first 1810
_journal_page_last 1818
_journal_paper_doi 10.1021/acs.jnatprod.8b00273
_journal_volume 81
_journal_year 2018
_chemical_absolute_configuration rmad
_chemical_formula_moiety 'C18 H26 O3'
_chemical_formula_sum 'C18 H26 O3'
_chemical_formula_weight 290.39
_space_group_crystal_system orthorhombic
_space_group_IT_number 19
_space_group_name_Hall 'P 2ac 2ab'
_space_group_name_H-M_alt 'P 21 21 21'
_atom_sites_solution_hydrogens geom
_atom_sites_solution_primary dual
_audit_creation_date 2017-04-07
_audit_creation_method
;
Olex2 1.2
(compiled 2017.01.04 svn.r3372 for OlexSys, GUI svn.r5324)
;
_cell_angle_alpha 90
_cell_angle_beta 90
_cell_angle_gamma 90
_cell_formula_units_Z 4
_cell_length_a 10.1815(2)
_cell_length_b 10.1849(2)
_cell_length_c 15.7912(3)
_cell_measurement_reflns_used 7228
_cell_measurement_temperature 296(2)
_cell_measurement_theta_max 69.33
_cell_measurement_theta_min 5.17
_cell_volume 1637.51(6)
_computing_cell_refinement 'SAINT v7.68A (Bruker, 2009)'
_computing_data_reduction 'SAINT v7.68A (Bruker, 2009)'
_computing_molecular_graphics 'Olex2 (Dolomanov et al., 2009)'
_computing_publication_material 'Olex2 (Dolomanov et al., 2009)'
_computing_structure_refinement 'ShelXL (Sheldrick, 2015)'
_computing_structure_solution 'ShelXT (Sheldrick, 2015)'
_diffrn_ambient_temperature 296.15
_diffrn_measured_fraction_theta_full 0.995
_diffrn_measured_fraction_theta_max 0.988
_diffrn_measurement_device_type 'Bruker APEX-II CCD'
_diffrn_measurement_method '\f and \w scans'
_diffrn_radiation_monochromator graphite
_diffrn_radiation_type CuK\a
_diffrn_radiation_wavelength 1.54178
_diffrn_reflns_av_R_equivalents 0.0301
_diffrn_reflns_av_unetI/netI 0.0218
_diffrn_reflns_Laue_measured_fraction_full 0.995
_diffrn_reflns_Laue_measured_fraction_max 0.988
_diffrn_reflns_limit_h_max 12
_diffrn_reflns_limit_h_min -12
_diffrn_reflns_limit_k_max 11
_diffrn_reflns_limit_k_min -12
_diffrn_reflns_limit_l_max 19
_diffrn_reflns_limit_l_min -17
_diffrn_reflns_number 12421
_diffrn_reflns_point_group_measured_fraction_full 0.979
_diffrn_reflns_point_group_measured_fraction_max 0.961
_diffrn_reflns_theta_full 67.679
_diffrn_reflns_theta_max 69.707
_diffrn_reflns_theta_min 5.167
_diffrn_standards_number 0
_exptl_absorpt_coefficient_mu 0.622
_exptl_absorpt_correction_T_max 0.7532
_exptl_absorpt_correction_T_min 0.6169
_exptl_absorpt_correction_type multi-scan
_exptl_absorpt_process_details
'SADABS-2008/1 (Bruker,2008) was used for absorption correction. wR2(int) was 0.1254 before and 0.0438 after correction. The Ratio of minimum to maximum transmission is 0.8190. The \l/2 correction factor is 0.0015.'
_exptl_crystal_colour colourless
_exptl_crystal_density_diffrn 1.178
_exptl_crystal_description block
_exptl_crystal_F_000 632
_exptl_crystal_size_max 0.25
_exptl_crystal_size_mid 0.2
_exptl_crystal_size_min 0.18
_refine_diff_density_max 0.192
_refine_diff_density_min -0.241
_refine_diff_density_rms 0.061
_refine_ls_abs_structure_details
;
 Flack x determined using 1139 quotients [(I+)-(I-)]/[(I+)+(I-)]
 (Parsons, Flack and Wagner, Acta Cryst. B69 (2013) 249-259).
;
_refine_ls_abs_structure_Flack -0.03(8)
_refine_ls_extinction_method none
_refine_ls_goodness_of_fit_ref 1.080
_refine_ls_hydrogen_treatment constr
_refine_ls_matrix_type full
_refine_ls_number_parameters 196
_refine_ls_number_reflns 2970
_refine_ls_number_restraints 0
_refine_ls_restrained_S_all 1.080
_refine_ls_R_factor_all 0.0420
_refine_ls_R_factor_gt 0.0413
_refine_ls_shift/su_max 0.010
_refine_ls_shift/su_mean 0.000
_refine_ls_structure_factor_coef Fsqd
_refine_ls_weighting_details 'w=1/[\s^2^(Fo^2^)+(0.0751P)^2^+0.0927P] where P=(Fo^2^+2Fc^2^)/3'
_refine_ls_weighting_scheme calc
_refine_ls_wR_factor_gt 0.1078
_refine_ls_wR_factor_ref 0.1087
_reflns_Friedel_coverage 0.687
_reflns_Friedel_fraction_full 0.957
_reflns_Friedel_fraction_max 0.924
_reflns_number_gt 2892
_reflns_number_total 2970
_reflns_threshold_expression 'I > 2\s(I)'
_cod_data_source_file np8b00273_si_006.cif
_cod_data_source_block dm17213
_cod_database_code 1553375
_shelx_shelxl_version_number 2016/6
_shelx_space_group_comment
;
The symmetry employed for this shelxl refinement is uniquely defined
by the following loop, which should always be used as a source of
symmetry information in preference to the above space-group names.
They are only intended as comments.
;
_shelx_estimated_absorpt_t_max 0.896
_shelx_estimated_absorpt_t_min 0.860
_olex2_refinement_description
;
1. Fixed Uiso
 At 1.2 times of:
  All C(H) groups, All C(H,H) groups
 At 1.5 times of:
  All C(H,H,H) groups, All O(H) groups
2.a Ternary CH refined with riding coordinates:
 C4(H4), C11(H11)
2.b Secondary CH2 refined with riding coordinates:
 C3(H3A,H3B), C9(H9A,H9B), C10(H10A,H10B)
2.c Aromatic/amide H refined with riding coordinates:
 C6(H6), C8(H8)
2.d Idealised Me refined as rotating group:
 C13(H13A,H13B,H13C), C14(H14A,H14B,H14C), C15(H15A,H15B,H15C), C16(H16A,H16B,
 H16C), C17(H17A,H17B,H17C)
2.e Idealised tetrahedral OH refined as rotating group:
 O2(H2)
;
_olex2_submission_special_instructions 'No special instructions were received'

loop_
_space_group_symop_operation_xyz
'x, y, z'
'-x+1/2, -y, z+1/2'
'-x, y+1/2, -z+1/2'
'x+1/2, -y+1/2, -z'

loop_
_atom_site_label
_atom_site_type_symbol
_atom_site_fract_x
_atom_site_fract_y
_atom_site_fract_z
_atom_site_U_iso_or_equiv
_atom_site_adp_type
_atom_site_occupancy
_atom_site_site_symmetry_order
_atom_site_calc_flag
_atom_site_refinement_flags_posn
O1 O 0.72899(14) 0.50964(18) 0.79102(9) 0.0550(4) Uani 1 1 d .
O2 O 0.38241(19) 0.4488(2) 0.98065(11) 0.0723(5) Uani 1 1 d .
H2 H 0.304807 0.467574 0.987472 0.108 Uiso 1 1 calc GR
O3 O 0.39163(15) 0.53113(15) 0.50766(10) 0.0574(4) Uani 1 1 d .
C2 C 0.7877(2) 0.5601(3) 0.71332(13) 0.0598(6) Uani 1 1 d .
C3 C 0.6963(2) 0.6604(2) 0.67281(13) 0.0535(5) Uani 1 1 d .
H3A H 0.735282 0.693771 0.621068 0.064 Uiso 1 1 calc R
H3B H 0.682984 0.733615 0.711140 0.064 Uiso 1 1 calc R
C4 C 0.56495(18) 0.59543(17) 0.65306(11) 0.0388(4) Uani 1 1 d .
H4 H 0.506511 0.660734 0.627420 0.047 Uiso 1 1 calc R
C5 C 0.37664(19) 0.56993(19) 0.76064(13) 0.0456(4) Uani 1 1 d .
C6 C 0.3339(2) 0.5338(2) 0.84097(15) 0.0530(5) Uani 1 1 d .
H6 H 0.245536 0.542177 0.854772 0.064 Uiso 1 1 calc R
C7 C 0.4210(2) 0.4854(2) 0.90079(13) 0.0514(5) Uani 1 1 d .
C8 C 0.5526(2) 0.4759(2) 0.88166(12) 0.0479(4) Uani 1 1 d .
H8 H 0.612114 0.445259 0.921720 0.057 Uiso 1 1 calc R
C9 C 0.8101(2) 0.4437(3) 0.65524(15) 0.0707(8) Uani 1 1 d .
H9A H 0.862086 0.378335 0.684829 0.085 Uiso 1 1 calc R
H9B H 0.859778 0.472222 0.606151 0.085 Uiso 1 1 calc R
C10 C 0.6818(2) 0.3811(3) 0.62574(14) 0.0586(6) Uani 1 1 d .
H10A H 0.700325 0.313863 0.583907 0.070 Uiso 1 1 calc R
H10B H 0.638203 0.339770 0.673421 0.070 Uiso 1 1 calc R
C11 C 0.59201(19) 0.48500(19) 0.58733(11) 0.0420(4) Uani 1 1 d .
H11 H 0.645023 0.527058 0.543202 0.050 Uiso 1 1 calc R
C12 C 0.4742(2) 0.42550(19) 0.53999(12) 0.0471(5) Uani 1 1 d .
C13 C 0.3842(3) 0.3436(2) 0.59419(15) 0.0598(6) Uani 1 1 d .
H13A H 0.355635 0.394315 0.642010 0.090 Uiso 1 1 calc GR
H13B H 0.430324 0.267113 0.613626 0.090 Uiso 1 1 calc GR
H13C H 0.309244 0.317164 0.561482 0.090 Uiso 1 1 calc GR
C14 C 0.5202(3) 0.3415(3) 0.46512(15) 0.0740(7) Uani 1 1 d .
H14A H 0.447685 0.325832 0.427612 0.111 Uiso 1 1 calc GR
H14B H 0.553218 0.259137 0.485709 0.111 Uiso 1 1 calc GR
H14C H 0.588586 0.386790 0.435143 0.111 Uiso 1 1 calc GR
C15 C 0.9157(3) 0.6236(5) 0.74082(18) 0.1007(13) Uani 1 1 d .
H15A H 0.897395 0.693407 0.779954 0.151 Uiso 1 1 calc GR
H15B H 0.960140 0.658435 0.692146 0.151 Uiso 1 1 calc GR
H15C H 0.970346 0.559187 0.767742 0.151 Uiso 1 1 calc GR
C16 C 0.2781(2) 0.6318(3) 0.70083(16) 0.0644(6) Uani 1 1 d .
H16A H 0.295235 0.724241 0.696364 0.097 Uiso 1 1 calc GR
H16B H 0.190897 0.618414 0.722269 0.097 Uiso 1 1 calc GR
H16C H 0.285745 0.591985 0.645947 0.097 Uiso 1 1 calc GR
C17 C 0.4524(3) 0.6235(3) 0.45283(19) 0.0767(8) Uani 1 1 d .
H17A H 0.386819 0.664599 0.418166 0.115 Uiso 1 1 calc GR
H17B H 0.514893 0.579169 0.417364 0.115 Uiso 1 1 calc GR
H17C H 0.496687 0.689009 0.485912 0.115 Uiso 1 1 calc GR
C4A C 0.50848(19) 0.55429(16) 0.73810(11) 0.0391(4) Uani 1 1 d .
C8A C 0.59522(19) 0.51314(18) 0.80124(12) 0.0421(4) Uani 1 1 d .

loop_
_atom_site_aniso_label
_atom_site_aniso_U_11
_atom_site_aniso_U_22
_atom_site_aniso_U_33
_atom_site_aniso_U_23
_atom_site_aniso_U_13
_atom_site_aniso_U_12
O1 0.0373(7) 0.0887(10) 0.0391(7) 0.0155(7) -0.0003(6) -0.0027(7)
O2 0.0719(11) 0.0908(12) 0.0541(9) 0.0123(9) 0.0269(8) 0.0009(10)
O3 0.0534(8) 0.0581(8) 0.0608(9) 0.0117(7) -0.0204(7) -0.0021(7)
C2 0.0354(9) 0.1029(18) 0.0412(9) 0.0189(11) -0.0023(8) -0.0118(12)
C3 0.0468(11) 0.0677(12) 0.0461(10) 0.0116(9) -0.0044(9) -0.0198(10)
C4 0.0348(8) 0.0409(8) 0.0405(9) 0.0049(7) -0.0028(7) -0.0024(7)
C5 0.0404(9) 0.0435(8) 0.0529(10) -0.0049(8) 0.0047(8) 0.0022(8)
C6 0.0434(10) 0.0550(11) 0.0608(12) -0.0026(10) 0.0164(9) 0.0008(9)
C7 0.0586(12) 0.0481(9) 0.0476(10) -0.0012(8) 0.0191(9) -0.0058(9)
C8 0.0521(11) 0.0508(9) 0.0407(9) 0.0031(8) 0.0054(8) -0.0028(9)
C9 0.0433(11) 0.122(2) 0.0468(11) 0.0166(13) 0.0036(9) 0.0280(14)
C10 0.0636(13) 0.0683(13) 0.0439(10) 0.0019(10) -0.0029(10) 0.0277(11)
C11 0.0403(9) 0.0503(9) 0.0354(8) 0.0056(7) -0.0003(7) 0.0055(8)
C12 0.0555(11) 0.0461(9) 0.0397(9) 0.0011(8) -0.0086(8) 0.0035(9)
C13 0.0718(14) 0.0478(10) 0.0597(12) 0.0003(9) -0.0062(11) -0.0152(11)
C14 0.0957(19) 0.0780(15) 0.0481(11) -0.0125(12) -0.0057(13) 0.0025(15)
C15 0.0483(13) 0.187(4) 0.0667(15) 0.045(2) -0.0160(12) -0.0413(19)
C16 0.0441(11) 0.0799(15) 0.0691(14) 0.0029(13) 0.0037(11) 0.0165(11)
C17 0.0806(17) 0.0747(15) 0.0747(15) 0.0319(13) -0.0317(14) -0.0063(13)
C4A 0.0403(9) 0.0372(7) 0.0398(8) -0.0029(7) 0.0026(7) -0.0020(7)
C8A 0.0394(9) 0.0461(9) 0.0408(9) -0.0007(7) 0.0038(7) -0.0050(7)

loop_
_atom_type_symbol
_atom_type_description
_atom_type_scat_dispersion_real
_atom_type_scat_dispersion_imag
_atom_type_scat_source
C C 0.0181 0.0091 'International Tables Vol C Tables 4.2.6.8 and 6.1.1.4'
H H 0.0000 0.0000 'International Tables Vol C Tables 4.2.6.8 and 6.1.1.4'
O O 0.0492 0.0322 'International Tables Vol C Tables 4.2.6.8 and 6.1.1.4'

loop_
_geom_angle_atom_site_label_1
_geom_angle_atom_site_label_2
_geom_angle_atom_site_label_3
_geom_angle
C8A O1 C2 119.76(16)
C7 O2 H2 109.5
C17 O3 C12 116.79(18)
O1 C2 C3 109.86(17)
O1 C2 C9 107.2(2)
O1 C2 C15 105.13(18)
C9 C2 C3 111.27(18)
C9 C2 C15 112.1(3)
C15 C2 C3 111.0(3)
C2 C3 H3A 109.8
C2 C3 H3B 109.8
C2 C3 C4 109.32(17)
H3A C3 H3B 108.3
C4 C3 H3A 109.8
C4 C3 H3B 109.8
C3 C4 H4 108.8
C3 C4 C11 107.16(16)
C11 C4 H4 108.8
C4A C4 C3 105.71(15)
C4A C4 H4 108.8
C4A C4 C11 117.22(14)
C6 C5 C16 118.15(19)
C6 C5 C4A 120.16(19)
C4A C5 C16 121.63(19)
C5 C6 H6 119.5
C7 C6 C5 121.06(19)
C7 C6 H6 119.5
O2 C7 C6 122.7(2)
O2 C7 C8 117.5(2)
C8 C7 C6 119.84(19)
C7 C8 H8 120.5
C7 C8 C8A 118.9(2)
C8A C8 H8 120.5
C2 C9 H9A 109.1
C2 C9 H9B 109.1
C2 C9 C10 112.44(18)
H9A C9 H9B 107.8
C10 C9 H9A 109.1
C10 C9 H9B 109.1
C9 C10 H10A 109.6
C9 C10 H10B 109.6
H10A C10 H10B 108.1
C11 C10 C9 110.2(2)
C11 C10 H10A 109.6
C11 C10 H10B 109.6
C4 C11 H11 104.8
C10 C11 C4 110.05(16)
C10 C11 H11 104.8
C10 C11 C12 112.80(18)
C12 C11 C4 118.13(15)
C12 C11 H11 104.8
O3 C12 C11 109.22(15)
O3 C12 C13 104.87(18)
O3 C12 C14 108.56(17)
C13 C12 C11 114.62(17)
C13 C12 C14 108.36(19)
C14 C12 C11 110.90(19)
C12 C13 H13A 109.5
C12 C13 H13B 109.5
C12 C13 H13C 109.5
H13A C13 H13B 109.5
H13A C13 H13C 109.5
H13B C13 H13C 109.5
C12 C14 H14A 109.5
C12 C14 H14B 109.5
C12 C14 H14C 109.5
H14A C14 H14B 109.5
H14A C14 H14C 109.5
H14B C14 H14C 109.5
C2 C15 H15A 109.5
C2 C15 H15B 109.5
C2 C15 H15C 109.5
H15A C15 H15B 109.5
H15A C15 H15C 109.5
H15B C15 H15C 109.5
C5 C16 H16A 109.5
C5 C16 H16B 109.5
C5 C16 H16C 109.5
H16A C16 H16B 109.5
H16A C16 H16C 109.5
H16B C16 H16C 109.5
O3 C17 H17A 109.5
O3 C17 H17B 109.5
O3 C17 H17C 109.5
H17A C17 H17B 109.5
H17A C17 H17C 109.5
H17B C17 H17C 109.5
C5 C4A C4 123.84(17)
C8A C4A C4 118.32(17)
C8A C4A C5 117.37(17)
O1 C8A C8 114.14(18)
O1 C8A C4A 123.48(17)
C8 C8A C4A 122.35(18)

loop_
_geom_bond_atom_site_label_1
_geom_bond_atom_site_label_2
_geom_bond_distance
O1 C2 1.458(2)
O1 C8A 1.372(2)
O2 H2 0.8200
O2 C7 1.372(3)
O3 C12 1.458(2)
O3 C17 1.420(3)
C2 C3 1.522(3)
C2 C9 1.517(4)
C2 C15 1.518(3)
C3 H3A 0.9700
C3 H3B 0.9700
C3 C4 1.524(3)
C4 H4 0.9800
C4 C11 1.555(3)
C4 C4A 1.520(2)
C5 C6 1.391(3)
C5 C16 1.515(3)
C5 C4A 1.398(3)
C6 H6 0.9300
C6 C7 1.386(3)
C7 C8 1.377(3)
C8 H8 0.9300
C8 C8A 1.394(3)
C9 H9A 0.9700
C9 H9B 0.9700
C9 C10 1.527(4)
C10 H10A 0.9700
C10 H10B 0.9700
C10 C11 1.524(3)
C11 H11 0.9800
C11 C12 1.538(3)
C12 C13 1.506(3)
C12 C14 1.533(3)
C13 H13A 0.9600
C13 H13B 0.9600
C13 H13C 0.9600
C14 H14A 0.9600
C14 H14B 0.9600
C14 H14C 0.9600
C15 H15A 0.9600
C15 H15B 0.9600
C15 H15C 0.9600
C16 H16A 0.9600
C16 H16B 0.9600
C16 H16C 0.9600
C17 H17A 0.9600
C17 H17B 0.9600
C17 H17C 0.9600
C4A C8A 1.396(3)

loop_
_geom_hbond_atom_site_label_D
_geom_hbond_atom_site_label_H
_geom_hbond_atom_site_label_A
_geom_hbond_distance_DH
_geom_hbond_distance_HA
_geom_hbond_distance_DA
_geom_hbond_angle_DHA
_geom_hbond_site_symmetry_A
O2 H2 O3 0.82 2.03 2.830(2) 166.8 2_565
